data_4513308
loop_
_publ_author_name
'Lusi, Matteo'
'Vitorica-Yrezabal, Inigo J.'
'Zaworotko, Michael J.'

_publ_section_title
;
 Expanding the Scope of Molecular Mixed Crystals Enabled by Three
 Component Solid Solutions
;
_journal_issue 8
_journal_name_full 'Crystal Growth &amp; Design'
_journal_page_first 4098
_journal_paper_doi 10.1021/acs.cgd.5b00685
_journal_volume 15
_journal_year 2015
_chemical_formula_sum 'C6.99 H4.99 N0.01'
_chemical_formula_weight 89.12
_chemical_name_systematic
;
 ?
;
_space_group_crystal_system monoclinic
_space_group_IT_number 14
_space_group_name_Hall '-P 2ybc'
_space_group_name_H-M_alt 'P 1 21/c 1'
_symmetry_space_group_name_Hall '-P 2ybc'
_symmetry_space_group_name_H-M 'P 1 21/c 1'
_atom_sites_solution_hydrogens geom
_audit_creation_method SHELXL-2014
_cell_angle_alpha 90
_cell_angle_beta 102.54(2)
_cell_angle_gamma 90
_cell_formula_units_Z 4
_cell_length_a 9.2763(15)
_cell_length_b 5.9882(10)
_cell_length_c 8.4030(17)
_cell_measurement_temperature 100(2)
_cell_volume 455.64(14)
_computing_structure_refinement 'SHELXL-2014 (Sheldrick, 2014)'
_diffrn_ambient_temperature 100(2)
_diffrn_measured_fraction_theta_full 0.996
_diffrn_measured_fraction_theta_max 0.863
_diffrn_radiation_type MoK\a
_diffrn_radiation_wavelength 0.71073
_diffrn_reflns_av_R_equivalents 0.0566
_diffrn_reflns_av_unetI/netI 0.1215
_diffrn_reflns_laue_measured_fraction_full 0.996
_diffrn_reflns_laue_measured_fraction_max 0.863
_diffrn_reflns_limit_h_max 4
_diffrn_reflns_limit_h_min -12
_diffrn_reflns_limit_k_max 7
_diffrn_reflns_limit_k_min -7
_diffrn_reflns_limit_l_max 11
_diffrn_reflns_limit_l_min -10
_diffrn_reflns_number 1657
_diffrn_reflns_point_group_measured_fraction_full 0.996
_diffrn_reflns_point_group_measured_fraction_max 0.863
_diffrn_reflns_theta_full 25.242
_diffrn_reflns_theta_max 28.768
_diffrn_reflns_theta_min 4.080
_exptl_absorpt_coefficient_mu 0.073
_exptl_absorpt_correction_T_max 1.21
_exptl_absorpt_correction_T_min 0.91
_exptl_absorpt_correction_type multi-scan
_exptl_absorpt_process_details sadabs
_exptl_crystal_colour colourless
_exptl_crystal_density_diffrn 1.299
_exptl_crystal_description prism
_exptl_crystal_F_000 188
_refine_diff_density_max 0.347
_refine_diff_density_min -0.345
_refine_diff_density_rms 0.080
_refine_ls_extinction_method none
_refine_ls_goodness_of_fit_ref 0.948
_refine_ls_hydrogen_treatment constr
_refine_ls_matrix_type full
_refine_ls_number_parameters 65
_refine_ls_number_reflns 1019
_refine_ls_number_restraints 0
_refine_ls_restrained_S_all 0.948
_refine_ls_R_factor_all 0.1196
_refine_ls_R_factor_gt 0.0723
_refine_ls_shift/su_max 0.000
_refine_ls_shift/su_mean 0.000
_refine_ls_structure_factor_coef Fsqd
_refine_ls_weighting_details 'w=1/[\s^2^(Fo^2^)+(0.0740P)^2^] where P=(Fo^2^+2Fc^2^)/3'
_refine_ls_weighting_scheme calc
_refine_ls_wR_factor_gt 0.1567
_refine_ls_wR_factor_ref 0.1990
_reflns_Friedel_coverage 0.000
_reflns_number_gt 578
_reflns_number_total 1019
_reflns_threshold_expression 'I > 2\s(I)'
_cod_data_source_file cg5b00685_si_020.cif
_cod_data_source_block D:\#19
_cod_depositor_comments 'Adding full bibliography for 4513301--4513322.cif.'
_cod_original_cell_volume 455.63(15)
_cod_database_code 4513308
_shelx_space_group_comment
;
The symmetry employed for this shelxl refinement is uniquely defined
by the following loop, which should always be used as a source of
symmetry information in preference to the above space-group names.
They are only intended as comments.
;
_shelxl_version_number 2014-3

loop_
_space_group_symop_operation_xyz
'x, y, z'
'-x, y+1/2, -z+1/2'
'-x, -y, -z'
'x, -y-1/2, z-1/2'

loop_
_atom_site_label
_atom_site_type_symbol
_atom_site_fract_x
_atom_site_fract_y
_atom_site_fract_z
_atom_site_U_iso_or_equiv
_atom_site_adp_type
_atom_site_occupancy
_atom_site_site_symmetry_order
_atom_site_calc_flag
_atom_site_refinement_flags_posn
_atom_site_refinement_flags_adp
_atom_site_refinement_flags_occupancy
_atom_site_disorder_assembly
_atom_site_disorder_group
C1 C 0.4513(3) 0.2109(5) 0.5385(3) 0.0185(8) Uani 0.99(3) 1 d . . P A .
H1 H 0.4181 0.3536 0.5648 0.022 Uiso 0.99(3) 1 calc R U P . .
C2 C 0.5897(3) 0.1342(5) 0.6200(3) 0.0168(7) Uani 1 1 d . . . . .
C3 C 0.6825(3) 0.2639(5) 0.7433(3) 0.0209(7) Uani 1 1 d . . . . .
H3 H 0.6500 0.4061 0.7713 0.025 Uiso 1 1 calc R U . . .
C4 C 0.8176(3) 0.1861(5) 0.8215(4) 0.0239(8) Uani 1 1 d . . . . .
H4 H 0.8783 0.2748 0.9032 0.029 Uiso 1 1 calc R U . . .
C5 C 0.3605(3) 0.0815(4) 0.4189(3) 0.0170(7) Uani 1 1 d . . . . .
C6 C 0.2181(3) 0.1554(5) 0.3351(3) 0.0222(7) Uani 1 1 d . . . . .
H6 H 0.1827 0.2967 0.3610 0.027 Uiso 1 1 calc R U . . .
C7 C 0.1318(3) 0.0261(5) 0.2181(4) 0.0235(7) Uani 1 1 d . . . . .
H7 H 0.0375 0.0785 0.1630 0.028 Uiso 1 1 calc R U . . .
N1 N 0.4513(3) 0.2109(5) 0.5385(3) 0.0185(8) Uani 0.01(3) 1 d . . P A 2

loop_
_atom_site_aniso_label
_atom_site_aniso_U_11
_atom_site_aniso_U_22
_atom_site_aniso_U_33
_atom_site_aniso_U_23
_atom_site_aniso_U_13
_atom_site_aniso_U_12
C1 0.0192(14) 0.0199(16) 0.0201(16) 0.0001(12) 0.0121(12) -0.0010(12)
C2 0.0187(14) 0.0185(15) 0.0161(15) 0.0005(12) 0.0103(11) -0.0008(11)
C3 0.0214(15) 0.0269(17) 0.0170(16) -0.0023(12) 0.0099(12) -0.0043(12)
C4 0.0189(14) 0.0336(18) 0.0202(17) -0.0023(13) 0.0064(12) -0.0086(13)
C5 0.0167(13) 0.0196(15) 0.0175(16) 0.0012(11) 0.0097(11) -0.0008(11)
C6 0.0169(14) 0.0310(18) 0.0204(16) 0.0003(13) 0.0079(12) -0.0015(12)
C7 0.0160(14) 0.0298(18) 0.0250(18) 0.0046(13) 0.0047(12) 0.0032(12)
N1 0.0192(14) 0.0199(16) 0.0201(16) 0.0001(12) 0.0121(12) -0.0010(12)

loop_
_atom_type_symbol
_atom_type_description
_atom_type_scat_dispersion_real
_atom_type_scat_dispersion_imag
_atom_type_scat_source
C C 0.0033 0.0016 'International Tables Vol C Tables 4.2.6.8 and 6.1.1.4'
H H 0.0000 0.0000 'International Tables Vol C Tables 4.2.6.8 and 6.1.1.4'
N N 0.0061 0.0033 'International Tables Vol C Tables 4.2.6.8 and 6.1.1.4'

loop_
_geom_angle_atom_site_label_1
_geom_angle_atom_site_label_2
_geom_angle_atom_site_label_3
_geom_angle
_geom_angle_site_symmetry_3
C2 C1 C5 121.1(3) .
C1 C2 C3 121.6(3) .
C1 C2 C5 119.5(3) 3_656
C3 C2 C5 118.9(2) 3_656
C4 C3 C2 120.8(3) .
C3 C4 C7 120.6(3) 3_656
C1 C5 C6 122.1(3) .
C1 C5 C2 119.4(2) 3_656
C6 C5 C2 118.5(3) 3_656
C7 C6 C5 121.0(3) .
C6 C7 C4 120.3(3) 3_656

loop_
_geom_bond_atom_site_label_1
_geom_bond_atom_site_label_2
_geom_bond_distance
_geom_bond_site_symmetry_2
C1 C2 1.395(4) .
C1 C5 1.397(4) .
C2 C3 1.425(4) .
C2 C5 1.433(4) 3_656
C3 C4 1.364(4) .
C4 C7 1.420(4) 3_656
C5 C6 1.426(3) .
C5 C2 1.433(4) 3_656
C6 C7 1.365(4) .
C7 C4 1.420(4) 3_656
